data_4131781
loop_
_publ_author_name
'Wendel, Daniel'
'Reiter, Dominik'
'Porzelt, Amelie'
'Altmann, Philipp J.'
'Inoue, Shigeyoshi'
'Rieger, Bernhard'

_publ_section_title
;
 Silicon and Oxygen's Bond of Affection: An Acyclic Three-Coordinate
 Silanone and Its Transformation to an Iminosiloxysilylene.
;
_journal_issue 47
_journal_name_full 'Journal of the American Chemical Society'
_journal_page_first 17193
_journal_page_last 17198
_journal_paper_doi 10.1021/jacs.7b10634
_journal_volume 139
_journal_year 2017
_chemical_compound_source 'see text'
_chemical_formula_moiety 'C37 H67 N3 O2 Si5'
_chemical_formula_sum 'C37 H67 N3 O2 Si5'
_chemical_formula_weight 726.39
_space_group_IT_number 14
_space_group_name_Hall '-P 2yn'
_space_group_name_H-M_alt 'P 1 21/n 1'
_symmetry_cell_setting monoclinic
_symmetry_Int_Tables_number 14
_symmetry_space_group_name_Hall '-P 2yn'
_symmetry_space_group_name_H-M 'P 1 21/n 1'
_atom_sites_solution_hydrogens mixed
_cell_angle_alpha 90
_cell_angle_beta 96.613(3)
_cell_angle_gamma 90
_cell_formula_units_Z 4
_cell_length_a 13.2302(14)
_cell_length_b 11.9923(13)
_cell_length_c 28.620(3)
_cell_measurement_reflns_used 9847
_cell_measurement_temperature 100
_cell_measurement_theta_max 25.6791
_cell_measurement_theta_min 2.2219
_cell_volume 4510.7(8)
_computing_cell_refinement 'SAINT (Bruker, 2014)'
_computing_data_collection 'APEX III Control Software (Bruker, 2015)'
_computing_data_reduction 'SAINT (Bruker, 2014)'
_computing_molecular_graphics 'PLATON (Spek, 2011)'
_computing_publication_material 'PLATON (Spek, 2011), enCIFer (Allen, 2014)'
_computing_structure_refinement 'SHELXL2014 (Sheldrick, 2014), SHELXLE (Huebschle, 2011)'
_computing_structure_solution 'SHELXT (Sheldrick, 2015)'
_diffrn_ambient_temperature 100
_diffrn_detector ' CMOS plate '
_diffrn_detector_area_resol_mean 16
_diffrn_measured_fraction_theta_full 0.999
_diffrn_measured_fraction_theta_max 0.999
_diffrn_measurement_device ' \k-geometry diffractometer '
_diffrn_measurement_device_type ' Bruker Photon CMOS '
_diffrn_measurement_method ' phi- and omega-rotation '
_diffrn_radiation_monochromator 'Helios optic'
_diffrn_radiation_probe x-ray
_diffrn_radiation_source 'IMS microsource'
_diffrn_radiation_type MoK\a
_diffrn_radiation_wavelength 0.71073
_diffrn_reflns_av_R_equivalents 0.0595
_diffrn_reflns_av_unetI/netI 0.0538
_diffrn_reflns_limit_h_max 15
_diffrn_reflns_limit_h_min -15
_diffrn_reflns_limit_k_max 14
_diffrn_reflns_limit_k_min -11
_diffrn_reflns_limit_l_max 34
_diffrn_reflns_limit_l_min -34
_diffrn_reflns_number 39229
_diffrn_reflns_reduction_process
;
;
_diffrn_reflns_theta_full 25.03
_diffrn_reflns_theta_max 25.03
_diffrn_reflns_theta_min 2.22
_exptl_absorpt_coefficient_mu 0.190
_exptl_absorpt_correction_T_max 0.7453
_exptl_absorpt_correction_T_min 0.5815
_exptl_absorpt_correction_type multi-scan
_exptl_absorpt_process_details 'SADABS 2014/5, Bruker, 2014'
_exptl_crystal_colour 'clear colourless'
_exptl_crystal_density_diffrn 1.070
_exptl_crystal_density_method 'Not Measured'
_exptl_crystal_description fragment
_exptl_crystal_F_000 1584
_exptl_crystal_size_max 0.509
_exptl_crystal_size_mid 0.180
_exptl_crystal_size_min 0.134
_refine_diff_density_max 0.483
_refine_diff_density_min -0.402
_refine_diff_density_rms 0.065
_refine_ls_extinction_method none
_refine_ls_goodness_of_fit_ref 1.082
_refine_ls_hydrogen_treatment mixed
_refine_ls_matrix_type full
_refine_ls_number_parameters 446
_refine_ls_number_reflns 7963
_refine_ls_number_restraints 0
_refine_ls_restrained_S_all 1.082
_refine_ls_R_factor_all 0.0832
_refine_ls_R_factor_gt 0.0563
_refine_ls_shift/su_max 0.001
_refine_ls_shift/su_mean 0.000
_refine_ls_structure_factor_coef Fsqd
_refine_ls_weighting_details 'W=1/[\S^2^(FO^2^)+(0.0351P)^2^+9.0135P] WHERE P=(FO^2^+2FC^2^)/3'
_refine_ls_weighting_scheme calc
_refine_ls_wR_factor_gt 0.1234
_refine_ls_wR_factor_ref 0.1342
_reflns_number_gt 5981
_reflns_number_total 7963
_reflns_threshold_expression I>2\s(I)
_cod_data_source_file ja7b10634_si_002.cif
_cod_data_source_block 4a
_cod_original_sg_symbol_H-M 'P 21/n'
_cod_database_code 4131781

loop_
_space_group_symop_id
_space_group_symop_operation_xyz
1 x,y,z
2 1/2-x,1/2+y,1/2-z
3 -x,-y,-z
4 1/2+x,1/2-y,1/2+z

loop_
_atom_site_label
_atom_site_type_symbol
_atom_site_fract_x
_atom_site_fract_y
_atom_site_fract_z
_atom_site_U_iso_or_equiv
_atom_site_adp_type
_atom_site_occupancy
_atom_site_site_symmetry_order
_atom_site_calc_flag
_atom_site_refinement_flags_posn
_atom_site_refinement_flags_adp
Si1 Si 0.59600(6) 0.26020(7) 0.40938(3) 0.0178(2) Uani 1 1 d . .
O1 O 0.63157(19) 0.39034(19) 0.41847(8) 0.0239(5) Uani 1 1 d . .
Si2 Si 0.75368(7) 0.17275(7) 0.40604(3) 0.0171(2) Uani 1 1 d . .
O2 O 0.54823(16) 0.22716(18) 0.45873(7) 0.0239(5) Uani 1 1 d . .
Si3 Si 0.75159(7) -0.00036(8) 0.36812(3) 0.0252(2) Uani 1 1 d . .
Si4 Si 0.83184(7) 0.14948(7) 0.48300(3) 0.0212(2) Uani 1 1 d . .
H1 H 0.591(3) 0.429(3) 0.4218(13) 0.030(12) Uiso 1 1 d . .
Si5 Si 0.85528(7) 0.29546(8) 0.36781(3) 0.0242(2) Uani 1 1 d . .
N1 N 0.51193(19) 0.2303(2) 0.36252(8) 0.0195(6) Uani 1 1 d . .
N2 N 0.36681(19) 0.1989(2) 0.30686(8) 0.0185(6) Uani 1 1 d . .
N3 N 0.37008(19) 0.3583(2) 0.34412(9) 0.0206(6) Uani 1 1 d . .
C1 C 0.4263(2) 0.2606(2) 0.34099(10) 0.0172(7) Uani 1 1 d . .
C2 C 0.2793(2) 0.2582(3) 0.29023(11) 0.0242(7) Uani 1 1 d . .
H2 H 0.2277 0.2337 0.2666 0.029 Uiso 1 1 calc R U
C3 C 0.2806(2) 0.3551(3) 0.31320(11) 0.0257(8) Uani 1 1 d . .
H3 H 0.2300 0.4116 0.3092 0.031 Uiso 1 1 calc R U
C4 C 0.3971(2) 0.0949(2) 0.28793(10) 0.0176(7) Uani 1 1 d . .
C5 C 0.4373(2) 0.0953(3) 0.24494(11) 0.0212(7) Uani 1 1 d . .
C6 C 0.4684(2) -0.0065(3) 0.22788(11) 0.0235(7) Uani 1 1 d . .
H6 H 0.4960 -0.0088 0.1987 0.028 Uiso 1 1 calc R U
C7 C 0.4598(2) -0.1038(3) 0.25265(11) 0.0229(7) Uani 1 1 d . .
H7 H 0.4838 -0.1719 0.2410 0.027 Uiso 1 1 calc R U
C8 C 0.4163(2) -0.1028(3) 0.29461(11) 0.0222(7) Uani 1 1 d . .
H8 H 0.4092 -0.1708 0.3109 0.027 Uiso 1 1 calc R U
C9 C 0.3827(2) -0.0034(2) 0.31314(10) 0.0190(7) Uani 1 1 d . .
C10 C 0.4520(3) 0.2035(3) 0.21831(11) 0.0264(8) Uani 1 1 d . .
H10 H 0.4045 0.2598 0.2295 0.032 Uiso 1 1 calc R U
C11 C 0.5594(3) 0.2481(3) 0.23095(14) 0.0483(11) Uani 1 1 d . .
H11A H 0.6080 0.1990 0.2176 0.072 Uiso 1 1 calc R U
H11B H 0.5752 0.2504 0.2652 0.072 Uiso 1 1 calc R U
H11C H 0.5642 0.3234 0.2181 0.072 Uiso 1 1 calc R U
C12 C 0.4250(3) 0.1929(3) 0.16554(12) 0.0440(11) Uani 1 1 d . .
H12A H 0.4261 0.2669 0.1510 0.066 Uiso 1 1 calc R U
H12B H 0.3568 0.1606 0.1589 0.066 Uiso 1 1 calc R U
H12C H 0.4746 0.1445 0.1526 0.066 Uiso 1 1 calc R U
C13 C 0.3288(2) -0.0021(3) 0.35700(11) 0.0227(7) Uani 1 1 d . .
H13 H 0.3512 0.0662 0.3755 0.027 Uiso 1 1 calc R U
C14 C 0.3527(3) -0.1037(3) 0.38896(11) 0.0281(8) Uani 1 1 d . .
H14A H 0.3243 -0.1709 0.3730 0.042 Uiso 1 1 calc R U
H14B H 0.3224 -0.0933 0.4183 0.042 Uiso 1 1 calc R U
H14C H 0.4266 -0.1119 0.3960 0.042 Uiso 1 1 calc R U
C15 C 0.2130(3) 0.0056(3) 0.34384(12) 0.0335(9) Uani 1 1 d . .
H15A H 0.1965 0.0743 0.3261 0.050 Uiso 1 1 calc R U
H15B H 0.1792 0.0061 0.3726 0.050 Uiso 1 1 calc R U
H15C H 0.1895 -0.0589 0.3245 0.050 Uiso 1 1 calc R U
C16 C 0.3973(2) 0.4482(2) 0.37654(11) 0.0190(7) Uani 1 1 d . .
C17 C 0.3584(2) 0.4489(3) 0.41955(11) 0.0222(7) Uani 1 1 d . .
C18 C 0.3846(2) 0.5375(3) 0.45011(12) 0.0251(8) Uani 1 1 d . .
H18 H 0.3593 0.5400 0.4798 0.030 Uiso 1 1 calc R U
C19 C 0.4474(3) 0.6219(3) 0.43722(12) 0.0271(8) Uani 1 1 d . .
H19 H 0.4640 0.6825 0.4581 0.032 Uiso 1 1 calc R U
C20 C 0.4861(3) 0.6188(3) 0.39436(11) 0.0250(8) Uani 1 1 d . .
H20 H 0.5290 0.6775 0.3862 0.030 Uiso 1 1 calc R U
C21 C 0.4631(2) 0.5311(2) 0.36303(11) 0.0216(7) Uani 1 1 d . .
C22 C 0.2836(3) 0.3607(3) 0.43278(12) 0.0293(8) Uani 1 1 d . .
H22 H 0.2902 0.2940 0.4124 0.035 Uiso 1 1 calc R U
C23 C 0.1744(3) 0.4040(3) 0.42297(14) 0.0410(10) Uani 1 1 d . .
H23A H 0.1608 0.4262 0.3899 0.062 Uiso 1 1 calc R U
H23B H 0.1656 0.4685 0.4431 0.062 Uiso 1 1 calc R U
H23C H 0.1268 0.3450 0.4296 0.062 Uiso 1 1 calc R U
C24 C 0.3037(3) 0.3231(3) 0.48407(13) 0.0391(9) Uani 1 1 d . .
H24A H 0.2579 0.2614 0.4895 0.059 Uiso 1 1 calc R U
H24B H 0.2916 0.3855 0.5048 0.059 Uiso 1 1 calc R U
H24C H 0.3744 0.2982 0.4908 0.059 Uiso 1 1 calc R U
C25 C 0.5087(3) 0.5243(3) 0.31672(11) 0.0267(8) Uani 1 1 d . .
H25 H 0.5239 0.4439 0.3113 0.032 Uiso 1 1 calc R U
C26 C 0.4335(3) 0.5630(3) 0.27501(12) 0.0393(10) Uani 1 1 d . .
H26A H 0.4648 0.5548 0.2458 0.059 Uiso 1 1 calc R U
H26B H 0.4160 0.6415 0.2793 0.059 Uiso 1 1 calc R U
H26C H 0.3717 0.5175 0.2733 0.059 Uiso 1 1 calc R U
C27 C 0.6089(3) 0.5884(3) 0.31694(13) 0.0383(9) Uani 1 1 d . .
H27A H 0.6408 0.5692 0.2888 0.057 Uiso 1 1 calc R U
H27B H 0.6547 0.5684 0.3451 0.057 Uiso 1 1 calc R U
H27C H 0.5952 0.6687 0.3172 0.057 Uiso 1 1 calc R U
C28 C 0.7248(3) 0.0160(3) 0.30300(12) 0.0416(10) Uani 1 1 d . .
H28A H 0.7778 0.0623 0.2915 0.062 Uiso 1 1 calc R U
H28B H 0.6584 0.0518 0.2953 0.062 Uiso 1 1 calc R U
H28C H 0.7243 -0.0575 0.2880 0.062 Uiso 1 1 calc R U
C29 C 0.8785(3) -0.0704(3) 0.38145(13) 0.0379(9) Uani 1 1 d . .
H29A H 0.8763 -0.1439 0.3664 0.057 Uiso 1 1 calc R U
H29B H 0.8942 -0.0791 0.4156 0.057 Uiso 1 1 calc R U
H29C H 0.9311 -0.0247 0.3694 0.057 Uiso 1 1 calc R U
C30 C 0.6523(3) -0.0949(3) 0.38805(15) 0.0441(10) Uani 1 1 d . .
H30A H 0.5847 -0.0629 0.3790 0.066 Uiso 1 1 calc R U
H30B H 0.6636 -0.1031 0.4223 0.066 Uiso 1 1 calc R U
H30C H 0.6566 -0.1682 0.3732 0.066 Uiso 1 1 calc R U
C31 C 0.7860(3) 0.3424(3) 0.31027(12) 0.0362(9) Uani 1 1 d . .
H31A H 0.8245 0.4022 0.2971 0.054 Uiso 1 1 calc R U
H31B H 0.7184 0.3700 0.3153 0.054 Uiso 1 1 calc R U
H31C H 0.7789 0.2794 0.2883 0.054 Uiso 1 1 calc R U
C32 C 0.9757(3) 0.2243(3) 0.35471(12) 0.0311(8) Uani 1 1 d . .
H32A H 0.9593 0.1670 0.3306 0.047 Uiso 1 1 calc R U
H32B H 1.0088 0.1893 0.3834 0.047 Uiso 1 1 calc R U
H32C H 1.0218 0.2794 0.3433 0.047 Uiso 1 1 calc R U
C33 C 0.8874(3) 0.4220(3) 0.40501(13) 0.0327(8) Uani 1 1 d . .
H33A H 0.9294 0.4727 0.3886 0.049 Uiso 1 1 calc R U
H33B H 0.9250 0.3995 0.4350 0.049 Uiso 1 1 calc R U
H33C H 0.8245 0.4601 0.4109 0.049 Uiso 1 1 calc R U
C34 C 0.9742(2) 0.1484(3) 0.48399(11) 0.0282(8) Uani 1 1 d . .
H34A H 0.9941 0.0883 0.4638 0.042 Uiso 1 1 calc R U
H34B H 1.0058 0.1363 0.5163 0.042 Uiso 1 1 calc R U
H34C H 0.9968 0.2201 0.4725 0.042 Uiso 1 1 calc R U
C35 C 0.7903(3) 0.0133(3) 0.50779(11) 0.0289(8) Uani 1 1 d . .
H35A H 0.7163 0.0133 0.5078 0.043 Uiso 1 1 calc R U
H35B H 0.8231 0.0043 0.5401 0.043 Uiso 1 1 calc R U
H35C H 0.8101 -0.0486 0.4884 0.043 Uiso 1 1 calc R U
C36 C 0.7995(3) 0.2657(3) 0.52216(11) 0.0312(8) Uani 1 1 d . .
H36A H 0.8184 0.3371 0.5089 0.047 Uiso 1 1 calc R U
H36B H 0.8369 0.2559 0.5535 0.047 Uiso 1 1 calc R U
H36C H 0.7262 0.2650 0.5246 0.047 Uiso 1 1 calc R U
C37 C 0.5076(3) 0.1215(3) 0.46625(11) 0.0277(8) Uani 1 1 d . .
H37A H 0.4377 0.1175 0.4507 0.042 Uiso 1 1 calc R U
H37B H 0.5075 0.1091 0.5001 0.042 Uiso 1 1 calc R U
H37C H 0.5491 0.0642 0.4532 0.042 Uiso 1 1 calc R U

loop_
_atom_site_aniso_label
_atom_site_aniso_U_11
_atom_site_aniso_U_22
_atom_site_aniso_U_33
_atom_site_aniso_U_23
_atom_site_aniso_U_13
_atom_site_aniso_U_12
Si1 0.0208(5) 0.0157(4) 0.0160(4) -0.0010(3) -0.0010(3) 0.0004(4)
O1 0.0216(13) 0.0164(12) 0.0320(14) -0.0044(10) -0.0044(10) 0.0023(11)
Si2 0.0197(5) 0.0160(4) 0.0152(4) 0.0008(3) 0.0000(3) 0.0009(4)
O2 0.0282(13) 0.0223(12) 0.0210(11) -0.0022(9) 0.0023(9) -0.0011(10)
Si3 0.0309(5) 0.0230(5) 0.0210(5) -0.0051(4) -0.0003(4) 0.0027(4)
Si4 0.0247(5) 0.0225(5) 0.0157(4) 0.0009(4) -0.0008(4) 0.0046(4)
Si5 0.0239(5) 0.0269(5) 0.0212(5) 0.0055(4) 0.0003(4) -0.0011(4)
N1 0.0260(15) 0.0152(13) 0.0162(13) -0.0013(11) -0.0033(11) 0.0016(11)
N2 0.0227(14) 0.0117(12) 0.0192(13) -0.0039(11) -0.0053(11) 0.0018(11)
N3 0.0230(14) 0.0130(13) 0.0237(14) -0.0051(11) -0.0065(11) 0.0029(11)
C1 0.0226(17) 0.0134(15) 0.0155(15) -0.0017(12) 0.0015(13) -0.0024(13)
C2 0.0255(18) 0.0202(16) 0.0241(17) -0.0033(14) -0.0093(14) 0.0032(14)
C3 0.0264(18) 0.0191(16) 0.0284(18) -0.0030(14) -0.0104(14) 0.0057(15)
C4 0.0217(17) 0.0141(15) 0.0153(15) -0.0055(12) -0.0061(13) -0.0006(13)
C5 0.0243(17) 0.0189(16) 0.0187(16) -0.0006(13) -0.0056(13) -0.0037(14)
C6 0.0275(18) 0.0255(17) 0.0176(16) -0.0046(14) 0.0028(14) -0.0043(15)
C7 0.0278(18) 0.0171(16) 0.0227(17) -0.0060(14) -0.0018(14) 0.0030(14)
C8 0.0295(19) 0.0137(15) 0.0225(17) -0.0019(13) -0.0005(14) -0.0039(14)
C9 0.0212(16) 0.0169(15) 0.0174(15) -0.0024(13) -0.0034(13) 0.0008(13)
C10 0.034(2) 0.0228(17) 0.0217(17) 0.0031(14) 0.0013(15) -0.0042(15)
C11 0.049(3) 0.044(2) 0.049(2) 0.020(2) -0.007(2) -0.018(2)
C12 0.072(3) 0.031(2) 0.026(2) 0.0066(17) -0.0081(19) 0.002(2)
C13 0.0311(19) 0.0178(16) 0.0188(16) 0.0000(13) 0.0010(14) 0.0017(15)
C14 0.032(2) 0.0275(18) 0.0257(18) 0.0036(15) 0.0057(15) 0.0047(16)
C15 0.028(2) 0.042(2) 0.0308(19) 0.0064(17) 0.0063(16) 0.0070(17)
C16 0.0220(17) 0.0115(14) 0.0217(16) -0.0049(13) -0.0057(13) 0.0026(13)
C17 0.0204(17) 0.0186(16) 0.0263(18) -0.0020(14) -0.0027(14) 0.0029(14)
C18 0.0261(19) 0.0241(17) 0.0244(17) -0.0050(14) -0.0003(14) 0.0045(15)
C19 0.0309(19) 0.0172(16) 0.0309(19) -0.0095(14) -0.0062(15) 0.0047(15)
C20 0.0295(19) 0.0129(15) 0.0310(19) -0.0023(14) -0.0027(15) -0.0002(14)
C21 0.0269(18) 0.0139(15) 0.0220(16) -0.0013(13) -0.0055(14) 0.0050(14)
C22 0.0296(19) 0.0232(17) 0.035(2) -0.0047(15) 0.0043(16) -0.0017(15)
C23 0.024(2) 0.045(2) 0.053(2) -0.002(2) 0.0014(18) -0.0051(18)
C24 0.035(2) 0.038(2) 0.045(2) 0.0037(18) 0.0089(18) -0.0022(18)
C25 0.038(2) 0.0161(16) 0.0250(17) -0.0003(14) 0.0011(15) -0.0006(15)
C26 0.060(3) 0.029(2) 0.0259(19) 0.0042(16) -0.0081(18) -0.0024(19)
C27 0.051(2) 0.033(2) 0.032(2) 0.0000(17) 0.0076(18) -0.0062(19)
C28 0.057(3) 0.040(2) 0.0255(19) -0.0103(17) -0.0035(18) 0.007(2)
C29 0.045(2) 0.034(2) 0.034(2) -0.0047(17) 0.0001(17) 0.0149(18)
C30 0.053(3) 0.028(2) 0.052(3) -0.0110(19) 0.010(2) -0.0115(19)
C31 0.037(2) 0.040(2) 0.031(2) 0.0149(17) -0.0008(16) -0.0069(18)
C32 0.0290(19) 0.041(2) 0.0243(18) 0.0048(16) 0.0068(15) -0.0015(17)
C33 0.030(2) 0.0264(18) 0.041(2) 0.0031(16) 0.0029(17) -0.0066(16)
C34 0.0264(19) 0.0328(19) 0.0238(17) 0.0053(15) -0.0034(14) 0.0047(16)
C35 0.035(2) 0.0309(19) 0.0210(17) 0.0040(15) 0.0063(15) 0.0080(16)
C36 0.043(2) 0.0277(18) 0.0223(18) -0.0045(15) 0.0001(16) 0.0038(17)
C37 0.036(2) 0.0258(18) 0.0218(17) 0.0015(14) 0.0066(15) -0.0043(16)

loop_
_atom_type_symbol
_atom_type_description
_atom_type_scat_dispersion_real
_atom_type_scat_dispersion_imag
_atom_type_scat_source
C C 0.0033 0.0016 ' International Tables Vol C Tables 4.2.6.8 and 6.1.1.4'
H H 0.0000 0.0000 ' International Tables Vol C Tables 4.2.6.8 and 6.1.1.4'
N N 0.0061 0.0033 ' International Tables Vol C Tables 4.2.6.8 and 6.1.1.4'
O O 0.0106 0.0060 ' International Tables Vol C Tables 4.2.6.8 and 6.1.1.4'
Si Si 0.0817 0.0704 ' International Tables Vol C Tables 4.2.6.8 and 6.1.1.4'

loop_
_geom_angle_atom_site_label_1
_geom_angle_atom_site_label_2
_geom_angle_atom_site_label_3
_geom_angle
O1 Si1 O2 102.84(12)
O1 Si1 N1 118.76(12)
O2 Si1 N1 110.26(12)
O1 Si1 Si2 101.03(10)
O2 Si1 Si2 110.81(9)
N1 Si1 Si2 112.45(10)
Si1 O1 H1 116(3)
Si4 Si2 Si3 108.12(4)
Si4 Si2 Si1 108.27(5)
Si3 Si2 Si1 116.87(5)
Si4 Si2 Si5 107.39(5)
Si3 Si2 Si5 108.47(5)
Si1 Si2 Si5 107.36(5)
C37 O2 Si1 122.4(2)
C28 Si3 C30 107.97(19)
C28 Si3 C29 108.20(18)
C30 Si3 C29 108.04(19)
C28 Si3 Si2 111.12(13)
C30 Si3 Si2 111.51(13)
C29 Si3 Si2 109.87(12)
C36 Si4 C34 107.10(16)
C36 Si4 C35 108.87(16)
C34 Si4 C35 108.81(15)
C36 Si4 Si2 111.65(11)
C34 Si4 Si2 110.39(11)
C35 Si4 Si2 109.93(11)
C33 Si5 C31 108.15(17)
C33 Si5 C32 109.79(16)
C31 Si5 C32 107.47(17)
C33 Si5 Si2 110.33(12)
C31 Si5 Si2 110.43(12)
C32 Si5 Si2 110.59(12)
C1 N1 Si1 142.4(2)
C1 N2 C2 110.3(2)
C1 N2 C4 124.5(2)
C2 N2 C4 124.8(2)
C3 N3 C1 110.8(2)
C3 N3 C16 124.1(3)
C1 N3 C16 125.0(2)
N1 C1 N2 125.7(3)
N1 C1 N3 131.1(3)
N2 C1 N3 103.3(2)
C3 C2 N2 108.2(3)
C3 C2 H2 125.9
N2 C2 H2 125.9
C2 C3 N3 107.4(3)
C2 C3 H3 126.3
N3 C3 H3 126.3
C5 C4 C9 122.9(3)
C5 C4 N2 118.8(3)
C9 C4 N2 118.3(3)
C6 C5 C4 117.6(3)
C6 C5 C10 120.6(3)
C4 C5 C10 121.7(3)
C7 C6 C5 121.1(3)
C7 C6 H6 119.4
C5 C6 H6 119.4
C6 C7 C8 120.3(3)
C6 C7 H7 119.9
C8 C7 H7 119.9
C7 C8 C9 121.1(3)
C7 C8 H8 119.4
C9 C8 H8 119.4
C8 C9 C4 116.9(3)
C8 C9 C13 121.6(3)
C4 C9 C13 121.4(3)
C12 C10 C11 111.9(3)
C12 C10 C5 113.3(3)
C11 C10 C5 110.4(3)
C12 C10 H10 106.9
C11 C10 H10 106.9
C5 C10 H10 106.9
C10 C11 H11A 109.5
C10 C11 H11B 109.5
H11A C11 H11B 109.5
C10 C11 H11C 109.5
H11A C11 H11C 109.5
H11B C11 H11C 109.5
C10 C12 H12A 109.5
C10 C12 H12B 109.5
H12A C12 H12B 109.5
C10 C12 H12C 109.5
H12A C12 H12C 109.5
H12B C12 H12C 109.5
C9 C13 C14 113.7(3)
C9 C13 C15 110.4(3)
C14 C13 C15 108.9(3)
C9 C13 H13 107.9
C14 C13 H13 107.9
C15 C13 H13 107.9
C13 C14 H14A 109.5
C13 C14 H14B 109.5
H14A C14 H14B 109.5
C13 C14 H14C 109.5
H14A C14 H14C 109.5
H14B C14 H14C 109.5
C13 C15 H15A 109.5
C13 C15 H15B 109.5
H15A C15 H15B 109.5
C13 C15 H15C 109.5
H15A C15 H15C 109.5
H15B C15 H15C 109.5
C17 C16 C21 123.0(3)
C17 C16 N3 119.0(3)
C21 C16 N3 118.0(3)
C16 C17 C18 118.1(3)
C16 C17 C22 122.2(3)
C18 C17 C22 119.6(3)
C19 C18 C17 120.2(3)
C19 C18 H18 119.9
C17 C18 H18 119.9
C20 C19 C18 120.7(3)
C20 C19 H19 119.6
C18 C19 H19 119.6
C19 C20 C21 121.0(3)
C19 C20 H20 119.5
C21 C20 H20 119.5
C20 C21 C16 117.0(3)
C20 C21 C25 121.5(3)
C16 C21 C25 121.5(3)
C17 C22 C24 113.4(3)
C17 C22 C23 110.1(3)
C24 C22 C23 109.4(3)
C17 C22 H22 107.9
C24 C22 H22 107.9
C23 C22 H22 107.9
C22 C23 H23A 109.5
C22 C23 H23B 109.5
H23A C23 H23B 109.5
C22 C23 H23C 109.5
H23A C23 H23C 109.5
H23B C23 H23C 109.5
C22 C24 H24A 109.5
C22 C24 H24B 109.5
H24A C24 H24B 109.5
C22 C24 H24C 109.5
H24A C24 H24C 109.5
H24B C24 H24C 109.5
C21 C25 C27 113.5(3)
C21 C25 C26 112.0(3)
C27 C25 C26 109.5(3)
C21 C25 H25 107.1
C27 C25 H25 107.1
C26 C25 H25 107.1
C25 C26 H26A 109.5
C25 C26 H26B 109.5
H26A C26 H26B 109.5
C25 C26 H26C 109.5
H26A C26 H26C 109.5
H26B C26 H26C 109.5
C25 C27 H27A 109.5
C25 C27 H27B 109.5
H27A C27 H27B 109.5
C25 C27 H27C 109.5
H27A C27 H27C 109.5
H27B C27 H27C 109.5
Si3 C28 H28A 109.5
Si3 C28 H28B 109.5
H28A C28 H28B 109.5
Si3 C28 H28C 109.5
H28A C28 H28C 109.5
H28B C28 H28C 109.5
Si3 C29 H29A 109.5
Si3 C29 H29B 109.5
H29A C29 H29B 109.5
Si3 C29 H29C 109.5
H29A C29 H29C 109.5
H29B C29 H29C 109.5
Si3 C30 H30A 109.5
Si3 C30 H30B 109.5
H30A C30 H30B 109.5
Si3 C30 H30C 109.5
H30A C30 H30C 109.5
H30B C30 H30C 109.5
Si5 C31 H31A 109.5
Si5 C31 H31B 109.5
H31A C31 H31B 109.5
Si5 C31 H31C 109.5
H31A C31 H31C 109.5
H31B C31 H31C 109.5
Si5 C32 H32A 109.5
Si5 C32 H32B 109.5
H32A C32 H32B 109.5
Si5 C32 H32C 109.5
H32A C32 H32C 109.5
H32B C32 H32C 109.5
Si5 C33 H33A 109.5
Si5 C33 H33B 109.5
H33A C33 H33B 109.5
Si5 C33 H33C 109.5
H33A C33 H33C 109.5
H33B C33 H33C 109.5
Si4 C34 H34A 109.5
Si4 C34 H34B 109.5
H34A C34 H34B 109.5
Si4 C34 H34C 109.5
H34A C34 H34C 109.5
H34B C34 H34C 109.5
Si4 C35 H35A 109.5
Si4 C35 H35B 109.5
H35A C35 H35B 109.5
Si4 C35 H35C 109.5
H35A C35 H35C 109.5
H35B C35 H35C 109.5
Si4 C36 H36A 109.5
Si4 C36 H36B 109.5
H36A C36 H36B 109.5
Si4 C36 H36C 109.5
H36A C36 H36C 109.5
H36B C36 H36C 109.5
O2 C37 H37A 109.5
O2 C37 H37B 109.5
H37A C37 H37B 109.5
O2 C37 H37C 109.5
H37A C37 H37C 109.5
H37B C37 H37C 109.5

loop_
_geom_bond_atom_site_label_1
_geom_bond_atom_site_label_2
_geom_bond_distance
Si1 O1 1.642(2)
Si1 O2 1.660(2)
Si1 N1 1.680(2)
Si1 Si2 2.3468(12)
O1 H1 0.72(4)
Si2 Si4 2.3396(12)
Si2 Si3 2.3412(12)
Si2 Si5 2.3469(13)
O2 C37 1.403(4)
Si3 C28 1.867(4)
Si3 C30 1.873(4)
Si3 C29 1.876(4)
Si4 C36 1.869(3)
Si4 C34 1.880(3)
Si4 C35 1.888(3)
Si5 C33 1.875(4)
Si5 C31 1.876(3)
Si5 C32 1.883(4)
N1 C1 1.279(4)
N2 C1 1.395(4)
N2 C2 1.395(4)
N2 C4 1.434(4)
N3 C3 1.394(4)
N3 C1 1.396(4)
N3 C16 1.440(4)
C2 C3 1.335(4)
C2 H2 0.9500
C3 H3 0.9500
C4 C5 1.395(4)
C4 C9 1.407(4)
C5 C6 1.395(4)
C5 C10 1.529(4)
C6 C7 1.376(4)
C6 H6 0.9500
C7 C8 1.391(5)
C7 H7 0.9500
C8 C9 1.397(4)
C8 H8 0.9500
C9 C13 1.514(4)
C10 C12 1.517(4)
C10 C11 1.522(5)
C10 H10 1.0000
C11 H11A 0.9800
C11 H11B 0.9800
C11 H11C 0.9800
C12 H12A 0.9800
C12 H12B 0.9800
C12 H12C 0.9800
C13 C14 1.535(4)
C13 C15 1.538(5)
C13 H13 1.0000
C14 H14A 0.9800
C14 H14B 0.9800
C14 H14C 0.9800
C15 H15A 0.9800
C15 H15B 0.9800
C15 H15C 0.9800
C16 C17 1.388(4)
C16 C21 1.405(4)
C17 C18 1.394(4)
C17 C22 1.526(5)
C18 C19 1.387(5)
C18 H18 0.9500
C19 C20 1.383(5)
C19 H19 0.9500
C20 C21 1.393(4)
C20 H20 0.9500
C21 C25 1.520(5)
C22 C24 1.529(5)
C22 C23 1.531(5)
C22 H22 1.0000
C23 H23A 0.9800
C23 H23B 0.9800
C23 H23C 0.9800
C24 H24A 0.9800
C24 H24B 0.9800
C24 H24C 0.9800
C25 C27 1.532(5)
C25 C26 1.535(5)
C25 H25 1.0000
C26 H26A 0.9800
C26 H26B 0.9800
C26 H26C 0.9800
C27 H27A 0.9800
C27 H27B 0.9800
C27 H27C 0.9800
C28 H28A 0.9800
C28 H28B 0.9800
C28 H28C 0.9800
C29 H29A 0.9800
C29 H29B 0.9800
C29 H29C 0.9800
C30 H30A 0.9800
C30 H30B 0.9800
C30 H30C 0.9800
C31 H31A 0.9800
C31 H31B 0.9800
C31 H31C 0.9800
C32 H32A 0.9800
C32 H32B 0.9800
C32 H32C 0.9800
C33 H33A 0.9800
C33 H33B 0.9800
C33 H33C 0.9800
C34 H34A 0.9800
C34 H34B 0.9800
C34 H34C 0.9800
C35 H35A 0.9800
C35 H35B 0.9800
C35 H35C 0.9800
C36 H36A 0.9800
C36 H36B 0.9800
C36 H36C 0.9800
C37 H37A 0.9800
C37 H37B 0.9800
C37 H37C 0.9800

loop_
_geom_torsion_atom_site_label_1
_geom_torsion_atom_site_label_2
_geom_torsion_atom_site_label_3
_geom_torsion_atom_site_label_4
_geom_torsion
O1 Si1 O2 C37 179.7(2)
N1 Si1 O2 C37 52.1(3)
Si2 Si1 O2 C37 -73.1(2)
O1 Si1 N1 C1 -48.6(4)
O2 Si1 N1 C1 69.6(4)
Si2 Si1 N1 C1 -166.2(3)
Si1 N1 C1 N2 -165.2(3)
Si1 N1 C1 N3 15.8(6)
C2 N2 C1 N1 -178.9(3)
C4 N2 C1 N1 -5.3(5)
C2 N2 C1 N3 0.4(3)
C4 N2 C1 N3 174.0(3)
C3 N3 C1 N1 179.3(3)
C16 N3 C1 N1 -3.8(5)
C3 N3 C1 N2 0.1(3)
C16 N3 C1 N2 177.0(3)
C1 N2 C2 C3 -0.8(4)
C4 N2 C2 C3 -174.3(3)
N2 C2 C3 N3 0.8(4)
C1 N3 C3 C2 -0.6(4)
C16 N3 C3 C2 -177.5(3)
C1 N2 C4 C5 -98.1(3)
C2 N2 C4 C5 74.5(4)
C1 N2 C4 C9 83.3(4)
C2 N2 C4 C9 -104.1(3)
C9 C4 C5 C6 -3.0(4)
N2 C4 C5 C6 178.5(3)
C9 C4 C5 C10 -180.0(3)
N2 C4 C5 C10 1.5(4)
C4 C5 C6 C7 -0.1(5)
C10 C5 C6 C7 177.0(3)
C5 C6 C7 C8 2.3(5)
C6 C7 C8 C9 -1.6(5)
C7 C8 C9 C4 -1.3(4)
C7 C8 C9 C13 175.8(3)
C5 C4 C9 C8 3.6(4)
N2 C4 C9 C8 -177.8(3)
C5 C4 C9 C13 -173.5(3)
N2 C4 C9 C13 5.1(4)
C6 C5 C10 C12 43.0(4)
C4 C5 C10 C12 -140.1(3)
C6 C5 C10 C11 -83.4(4)
C4 C5 C10 C11 93.5(4)
C8 C9 C13 C14 23.7(4)
C4 C9 C13 C14 -159.4(3)
C8 C9 C13 C15 -99.0(3)
C4 C9 C13 C15 77.9(4)
C3 N3 C16 C17 83.4(4)
C1 N3 C16 C17 -93.1(4)
C3 N3 C16 C21 -97.0(4)
C1 N3 C16 C21 86.5(4)
C21 C16 C17 C18 1.3(5)
N3 C16 C17 C18 -179.1(3)
C21 C16 C17 C22 177.5(3)
N3 C16 C17 C22 -2.9(4)
C16 C17 C18 C19 0.3(5)
C22 C17 C18 C19 -175.9(3)
C17 C18 C19 C20 -0.9(5)
C18 C19 C20 C21 0.0(5)
C19 C20 C21 C16 1.5(4)
C19 C20 C21 C25 -177.4(3)
C17 C16 C21 C20 -2.2(4)
N3 C16 C21 C20 178.2(3)
C17 C16 C21 C25 176.7(3)
N3 C16 C21 C25 -2.9(4)
C16 C17 C22 C24 140.2(3)
C18 C17 C22 C24 -43.7(4)
C16 C17 C22 C23 -96.9(4)
C18 C17 C22 C23 79.2(4)
C20 C21 C25 C27 23.8(4)
C16 C21 C25 C27 -155.1(3)
C20 C21 C25 C26 -100.9(3)
C16 C21 C25 C26 80.2(4)
